data_1563995
loop_
_publ_author_name
'Golbedaghi, Reza'
'Fausto, Rui'
'Salehzadeh, Sadegh'
'Tofani, Manijeh'
'Safaraabadi, Soraya'

_publ_section_title
;
 Macrocyclic mononuclear Ni(II) and macroacyclic tetranuclear Cu(II)
 complexes: Dimerization of binuclear Cu(II) complexes with help of
 perchlorate anions
;
_journal_name_full 'Inorganica Chimica Acta'
_journal_page_first 27
_journal_page_last 32
_journal_paper_doi 10.1016/j.ica.2018.05.005
_journal_volume 480
_journal_year 2018
_chemical_formula_moiety 'C46 H56 Cl4 Cu4 N4 O26'
_chemical_formula_sum 'C46 H56 Cl4 Cu4 N4 O26'
_chemical_formula_weight 1476.95
_space_group_IT_number 2
_space_group_name_Hall '-P 1'
_space_group_name_H-M_alt 'P -1'
_symmetry_cell_setting triclinic
_symmetry_space_group_name_Hall '-P 1'
_symmetry_space_group_name_H-M 'P -1'
_atom_sites_solution_hydrogens geom
_atom_sites_solution_primary direct
_atom_sites_solution_secondary difmap
_audit_creation_method SHELXL-97
_cell_angle_alpha 70.61(3)
_cell_angle_beta 86.78(3)
_cell_angle_gamma 62.19(3)
_cell_formula_units_Z 1
_cell_length_a 11.120(2)
_cell_length_b 11.767(2)
_cell_length_c 12.549(3)
_cell_measurement_reflns_used 4744
_cell_measurement_temperature 298(2)
_cell_measurement_theta_max 25.00
_cell_measurement_theta_min 2.14
_cell_volume 1360.4(7)
_computing_cell_refinement 'X-Area (Stoe & Cie GmbH, 2005)'
_computing_data_collection 'X-Area (Stoe & Cie GmbH, 2005)'
_computing_data_reduction 'X-Area (Stoe & Cie GmbH, 2005)'
_computing_molecular_graphics 'ORTEP-3 for Windows (Farrugia, 1997)'
_computing_publication_material 'WinGX (Farrugia, 1999)'
_computing_structure_refinement 'SHELXL-97 (Sheldrick, 2008)'
_computing_structure_solution 'SHELXS-97 (Sheldrick, 2008)'
_diffrn_ambient_temperature 298(2)
_diffrn_detector_area_resol_mean '0.15 mm'
_diffrn_measured_fraction_theta_full 0.992
_diffrn_measured_fraction_theta_max 0.992
_diffrn_measurement_device_type 'STOE IPDS 2T'
_diffrn_measurement_method 'rotation method'
_diffrn_radiation_monochromator graphite
_diffrn_radiation_source 'fine-focus sealed tube'
_diffrn_radiation_type MoK\a
_diffrn_radiation_wavelength 0.71073
_diffrn_reflns_av_R_equivalents 0.1561
_diffrn_reflns_av_sigmaI/netI 0.2651
_diffrn_reflns_limit_h_max 13
_diffrn_reflns_limit_h_min -13
_diffrn_reflns_limit_k_max 13
_diffrn_reflns_limit_k_min -13
_diffrn_reflns_limit_l_max 14
_diffrn_reflns_limit_l_min -14
_diffrn_reflns_number 9704
_diffrn_reflns_theta_full 25.00
_diffrn_reflns_theta_max 25.00
_diffrn_reflns_theta_min 2.14
_diffrn_standards_number 0
_exptl_absorpt_coefficient_mu 1.832
_exptl_absorpt_correction_T_max 0.8380
_exptl_absorpt_correction_T_min 0.7707
_exptl_absorpt_correction_type numerical
_exptl_absorpt_process_details 'shape of crystal determined optically'
_exptl_crystal_colour green
_exptl_crystal_density_diffrn 1.803
_exptl_crystal_density_method 'not measured'
_exptl_crystal_description plate
_exptl_crystal_F_000 752
_exptl_crystal_size_max 0.15
_exptl_crystal_size_mid 0.13
_exptl_crystal_size_min 0.10
_refine_diff_density_max 2.003
_refine_diff_density_min -1.531
_refine_diff_density_rms 0.194
_refine_ls_extinction_method none
_refine_ls_goodness_of_fit_ref 0.912
_refine_ls_hydrogen_treatment mixed
_refine_ls_matrix_type full
_refine_ls_number_parameters 335
_refine_ls_number_reflns 4744
_refine_ls_number_restraints 1
_refine_ls_restrained_S_all 0.912
_refine_ls_R_factor_all 0.2126
_refine_ls_R_factor_gt 0.0980
_refine_ls_shift/su_max 0.001
_refine_ls_shift/su_mean 0.000
_refine_ls_structure_factor_coef Fsqd
_refine_ls_weighting_details 'calc w=1/[\s^2^(Fo^2^)+(0.1358P)^2^+0.0000P] where P=(Fo^2^+2Fc^2^)/3'
_refine_ls_weighting_scheme calc
_refine_ls_wR_factor_gt 0.2189
_refine_ls_wR_factor_ref 0.2789
_reflns_number_gt 1935
_reflns_number_total 4744
_reflns_threshold_expression >2sigma(I)
_cod_data_source_file ICA-2018-480-27.cif
_cod_data_source_block khd235b
_cod_database_code 1563995

loop_
_symmetry_equiv_pos_as_xyz
'x, y, z'
'-x, -y, -z'

loop_
_atom_site_label
_atom_site_type_symbol
_atom_site_fract_x
_atom_site_fract_y
_atom_site_fract_z
_atom_site_U_iso_or_equiv
_atom_site_adp_type
_atom_site_occupancy
_atom_site_symmetry_multiplicity
_atom_site_calc_flag
_atom_site_refinement_flags
_atom_site_disorder_assembly
_atom_site_disorder_group
C4 C 0.5360(17) 0.6737(16) 0.3894(12) 0.039(4) Uani 1 1 d . . .
H4 H 0.5282 0.6600 0.4663 0.047 Uiso 1 1 calc R . .
Cu1 Cu 0.70432(18) 0.63738(18) 0.20974(14) 0.0298(5) Uani 1 1 d . . .
Cu2 Cu 0.90323(18) 0.66469(18) -0.02365(14) 0.0284(5) Uani 1 1 d . . .
Cl1 Cl 0.8023(4) 0.8815(4) 0.1971(4) 0.0451(10) Uani 1 1 d . . .
O1 O 0.8929(10) 0.4978(10) 0.2539(8) 0.029(2) Uani 1 1 d D . .
O3 O 0.7414(10) 0.6725(10) 0.0521(7) 0.030(2) Uani 1 1 d . . .
O2 O 0.5026(10) 0.7676(10) 0.1441(8) 0.036(3) Uani 1 1 d . . .
O5 O 1.0380(9) 0.5155(9) 0.1003(8) 0.028(2) Uani 1 1 d . . .
N1 N 0.6554(12) 0.6283(13) 0.3639(10) 0.032(3) Uani 1 1 d . . .
O4 O 0.7592(10) 0.7978(11) -0.1607(8) 0.043(3) Uani 1 1 d . . .
C6 C 0.2867(17) 0.7698(16) 0.3715(13) 0.041(4) Uani 1 1 d . . .
H6 H 0.2941 0.7444 0.4503 0.050 Uiso 1 1 calc R . .
N2 N 1.0204(11) 0.7425(11) -0.0997(10) 0.026(3) Uani 1 1 d . . .
O8 O 0.8965(13) 0.7779(12) 0.2882(11) 0.069(4) Uani 1 1 d . . .
C19 C 0.9044(16) 0.8418(15) -0.2918(12) 0.036(3) Uani 1 1 d . . .
C21 C 1.1376(14) 0.7232(15) -0.0300(13) 0.035(4) Uani 1 1 d . . .
H21A H 1.1019 0.7841 0.0136 0.042 Uiso 1 1 calc R . .
H21B H 1.1962 0.7497 -0.0809 0.042 Uiso 1 1 calc R . .
C14 C 0.7795(16) 0.8412(15) -0.2741(13) 0.036(3) Uani 1 1 d . . .
C10 C 0.3880(14) 0.7901(14) 0.1967(12) 0.028(2) Uani 1 1 d . . .
C13 C 0.6285(15) 0.8137(16) -0.1368(12) 0.041(4) Uani 1 1 d . . .
H13A H 0.6122 0.7485 -0.1564 0.050 Uiso 1 1 calc R . .
H13B H 0.5584 0.9055 -0.1798 0.050 Uiso 1 1 calc R . .
C2 C 0.8782(17) 0.4313(17) 0.4542(12) 0.044(5) Uani 1 1 d . . .
H2A H 0.8380 0.3786 0.4419 0.053 Uiso 1 1 calc R . .
H2B H 0.9350 0.3795 0.5271 0.053 Uiso 1 1 calc R . .
O6 O 0.6781(11) 0.8767(11) 0.2005(9) 0.0451(10) Uani 1 1 d . . .
O9 O 0.8595(11) 0.8585(11) 0.0941(9) 0.0451(10) Uani 1 1 d . . .
O7 O 0.7779(14) 1.0125(12) 0.1931(12) 0.069(4) Uani 1 1 d . . .
C20 C 1.0079(16) 0.8045(15) -0.2056(14) 0.037(4) Uani 1 1 d . . .
H20 H 1.0754 0.8292 -0.2308 0.044 Uiso 1 1 calc R . .
C3 C 0.7657(15) 0.5644(17) 0.4593(12) 0.037(4) Uani 1 1 d . . .
H3A H 0.7283 0.5483 0.5311 0.045 Uiso 1 1 calc R . .
H3B H 0.8023 0.6260 0.4547 0.045 Uiso 1 1 calc R . .
C1 C 0.9680(16) 0.4489(15) 0.3613(12) 0.038(4) Uani 1 1 d . . .
H1A H 0.9972 0.5134 0.3652 0.045 Uiso 1 1 calc R . .
H1B H 1.0490 0.3619 0.3716 0.045 Uiso 1 1 calc R . .
C18 C 0.927(2) 0.8891(14) -0.4068(14) 0.046(4) Uani 1 1 d . . .
H18 H 1.0072 0.8941 -0.4232 0.055 Uiso 1 1 calc R . .
C23 C 1.1386(16) 0.5361(17) 0.1408(12) 0.038(4) Uani 1 1 d . . .
H23A H 1.2006 0.4520 0.2001 0.045 Uiso 1 1 calc R . .
H23B H 1.0945 0.6061 0.1752 0.045 Uiso 1 1 calc R . .
C7 C 0.1629(16) 0.8293(17) 0.3100(15) 0.044(4) Uani 1 1 d . . .
H7 H 0.0851 0.8421 0.3469 0.053 Uiso 1 1 calc R . .
C12 C 0.6266(16) 0.789(2) -0.0163(13) 0.049(5) Uani 1 1 d . . .
H12 H 0.6266 0.8673 -0.0046 0.059 Uiso 1 1 calc R . .
C22 C 1.2229(16) 0.5787(16) 0.0508(14) 0.039(4) Uani 1 1 d . . .
H22A H 1.3009 0.5724 0.0881 0.047 Uiso 1 1 calc R . .
H22B H 1.2571 0.5165 0.0083 0.047 Uiso 1 1 calc R . .
C15 C 0.6848(19) 0.8773(18) -0.3616(15) 0.053(5) Uani 1 1 d . . .
H15 H 0.6023 0.8761 -0.3473 0.064 Uiso 1 1 calc R . .
C8 C 0.1524(16) 0.8701(17) 0.1951(14) 0.042(4) Uani 1 1 d . . .
H8 H 0.0665 0.9124 0.1544 0.051 Uiso 1 1 calc R . .
C11 C 0.4920(16) 0.7913(19) 0.0208(13) 0.052(5) Uani 1 1 d . . .
H11A H 0.4142 0.8790 -0.0198 0.062 Uiso 1 1 calc R . .
H11B H 0.4821 0.7196 0.0068 0.062 Uiso 1 1 calc R . .
C16 C 0.717(2) 0.9157(18) -0.4722(14) 0.060(5) Uani 1 1 d . . .
H16 H 0.6582 0.9334 -0.5322 0.072 Uiso 1 1 calc R . .
C5 C 0.4039(14) 0.7470(14) 0.3141(12) 0.028(2) Uani 1 1 d . . .
C9 C 0.2577(17) 0.8523(17) 0.1400(14) 0.042(4) Uani 1 1 d . . .
H9 H 0.2459 0.8817 0.0610 0.050 Uiso 1 1 calc R . .
C17 C 0.831(2) 0.9278(17) -0.4947(15) 0.054(5) Uani 1 1 d . . .
H17 H 0.8459 0.9624 -0.5696 0.065 Uiso 1 1 calc R . .
Cl2 Cl 0.5846(6) 0.3649(6) 0.2670(4) 0.0745(13) Uani 1 1 d . . .
O11 O 0.5914(15) 0.4876(15) 0.1960(11) 0.0745(13) Uani 1 1 d . . .
O12 O 0.7027(15) 0.2778(15) 0.3396(11) 0.0745(13) Uani 1 1 d . . .
O10 O 0.4762(15) 0.4217(15) 0.3228(11) 0.0745(13) Uani 1 1 d . . .
O13 O 0.5700(15) 0.3162(15) 0.1856(10) 0.0745(13) Uani 1 1 d . . .
H1 H 0.95(2) 0.48(3) 0.211(19) 0.16(13) Uiso 1 1 d D . .

loop_
_atom_site_aniso_label
_atom_site_aniso_U_11
_atom_site_aniso_U_22
_atom_site_aniso_U_33
_atom_site_aniso_U_23
_atom_site_aniso_U_13
_atom_site_aniso_U_12
C4 0.054(12) 0.058(11) 0.007(7) -0.006(7) 0.001(7) -0.032(10)
Cu1 0.0275(11) 0.0388(11) 0.0196(10) -0.0083(8) 0.0014(8) -0.0140(9)
Cu2 0.0237(11) 0.0312(11) 0.0232(10) -0.0011(8) 0.0024(8) -0.0130(9)
Cl1 0.042(2) 0.043(2) 0.047(2) -0.0084(17) -0.0021(17) -0.0212(19)
O1 0.026(6) 0.033(6) 0.018(5) -0.004(4) -0.004(4) -0.010(5)
O3 0.041(6) 0.039(6) 0.006(5) -0.002(4) 0.002(4) -0.019(5)
O2 0.025(6) 0.055(7) 0.024(6) -0.005(5) -0.002(4) -0.021(5)
O5 0.010(5) 0.033(6) 0.032(6) -0.012(4) -0.004(4) -0.001(4)
N1 0.026(7) 0.049(8) 0.030(7) -0.018(6) 0.015(6) -0.023(7)
O4 0.025(6) 0.054(7) 0.026(6) 0.006(5) 0.007(5) -0.013(5)
C6 0.047(11) 0.045(10) 0.028(9) -0.010(7) 0.009(8) -0.021(9)
N2 0.016(6) 0.022(6) 0.032(7) -0.006(5) 0.001(5) -0.003(5)
O8 0.057(9) 0.052(8) 0.058(8) 0.010(6) -0.018(7) -0.010(7)
C19 0.029(6) 0.030(6) 0.027(6) 0.001(5) -0.001(5) -0.004(5)
C21 0.015(8) 0.043(9) 0.042(9) -0.013(7) 0.004(7) -0.012(7)
C14 0.029(6) 0.030(6) 0.027(6) 0.001(5) -0.001(5) -0.004(5)
C10 0.021(6) 0.028(6) 0.034(6) -0.014(5) 0.011(5) -0.010(5)
C13 0.023(9) 0.041(10) 0.032(9) -0.002(7) 0.006(7) 0.000(8)
C2 0.043(11) 0.067(12) 0.016(8) 0.005(8) -0.009(7) -0.033(10)
O6 0.042(2) 0.043(2) 0.047(2) -0.0084(17) -0.0021(17) -0.0212(19)
O9 0.042(2) 0.043(2) 0.047(2) -0.0084(17) -0.0021(17) -0.0212(19)
O7 0.071(10) 0.038(7) 0.101(11) -0.030(7) 0.000(8) -0.024(7)
C20 0.033(10) 0.032(9) 0.053(11) -0.016(8) 0.014(8) -0.022(8)
C3 0.017(8) 0.056(11) 0.024(8) -0.015(7) -0.004(6) -0.005(8)
C1 0.039(10) 0.028(8) 0.026(9) 0.000(7) -0.008(7) -0.006(8)
C18 0.065(13) 0.018(8) 0.048(11) -0.009(7) 0.000(9) -0.015(9)
C23 0.036(10) 0.052(10) 0.026(9) -0.005(7) -0.005(7) -0.027(9)
C7 0.019(9) 0.053(11) 0.059(12) -0.026(9) 0.013(8) -0.014(8)
C12 0.023(9) 0.081(13) 0.025(9) -0.005(9) -0.002(7) -0.019(9)
C22 0.029(9) 0.050(10) 0.058(11) -0.020(8) 0.002(8) -0.032(8)
C15 0.049(12) 0.051(11) 0.049(12) -0.004(9) 0.000(9) -0.024(10)
C8 0.020(9) 0.057(11) 0.045(11) -0.013(8) -0.009(7) -0.017(8)
C11 0.020(9) 0.074(13) 0.030(9) -0.001(8) -0.003(7) -0.009(9)
C16 0.062(14) 0.057(12) 0.026(10) -0.003(8) -0.021(9) -0.006(11)
C5 0.021(6) 0.028(6) 0.034(6) -0.014(5) 0.011(5) -0.010(5)
C9 0.044(11) 0.060(11) 0.036(10) -0.025(8) 0.024(8) -0.033(9)
C17 0.064(14) 0.044(11) 0.039(11) -0.002(8) 0.016(10) -0.024(10)
Cl2 0.081(3) 0.099(4) 0.045(3) -0.026(2) 0.007(2) -0.044(3)
O11 0.081(3) 0.099(4) 0.045(3) -0.026(2) 0.007(2) -0.044(3)
O12 0.081(3) 0.099(4) 0.045(3) -0.026(2) 0.007(2) -0.044(3)
O10 0.081(3) 0.099(4) 0.045(3) -0.026(2) 0.007(2) -0.044(3)
O13 0.081(3) 0.099(4) 0.045(3) -0.026(2) 0.007(2) -0.044(3)

loop_
_atom_type_symbol
_atom_type_description
_atom_type_scat_dispersion_real
_atom_type_scat_dispersion_imag
_atom_type_scat_source
C C 0.0033 0.0016 'International Tables Vol C Tables 4.2.6.8 and 6.1.1.4'
H H 0.0000 0.0000 'International Tables Vol C Tables 4.2.6.8 and 6.1.1.4'
N N 0.0061 0.0033 'International Tables Vol C Tables 4.2.6.8 and 6.1.1.4'
O O 0.0106 0.0060 'International Tables Vol C Tables 4.2.6.8 and 6.1.1.4'
Cl Cl 0.1484 0.1585 'International Tables Vol C Tables 4.2.6.8 and 6.1.1.4'
Cu Cu 0.3201 1.2651 'International Tables Vol C Tables 4.2.6.8 and 6.1.1.4'

loop_
_geom_angle_atom_site_label_1
_geom_angle_atom_site_label_2
_geom_angle_atom_site_label_3
_geom_angle
_geom_angle_site_symmetry_1
_geom_angle_site_symmetry_3
N1 C4 C5 129.3(14) . .
N1 C4 H4 115.4 . .
C5 C4 H4 115.4 . .
O1 Cu1 O3 88.3(4) . .
O1 Cu1 N1 96.8(5) . .
O3 Cu1 N1 172.4(5) . .
O1 Cu1 O2 169.7(4) . .
O3 Cu1 O2 85.5(4) . .
N1 Cu1 O2 90.3(5) . .
O5 Cu2 N2 97.7(4) . .
O5 Cu2 O3 96.4(4) . .
N2 Cu2 O3 153.8(4) . .
O5 Cu2 O4 170.7(4) . .
N2 Cu2 O4 87.2(4) . .
O3 Cu2 O4 82.3(4) . .
O5 Cu2 O5 82.2(4) . 2_765
N2 Cu2 O5 101.0(4) . 2_765
O3 Cu2 O5 102.7(4) . 2_765
O4 Cu2 O5 89.1(4) . 2_765
O8 Cl1 O6 111.0(7) . .
O8 Cl1 O7 111.8(8) . .
O6 Cl1 O7 109.8(8) . .
O8 Cl1 O9 107.0(8) . .
O6 Cl1 O9 108.1(7) . .
O7 Cl1 O9 109.0(7) . .
C1 O1 Cu1 125.5(10) . .
C1 O1 H1 104(10) . .
Cu1 O1 H1 124(10) . .
C12 O3 Cu1 108.4(9) . .
C12 O3 Cu2 107.5(8) . .
Cu1 O3 Cu2 133.3(5) . .
C10 O2 C11 118.1(11) . .
C10 O2 Cu1 129.5(9) . .
C11 O2 Cu1 107.8(8) . .
C23 O5 Cu2 117.8(8) . .
C23 O5 Cu2 121.7(9) . 2_765
Cu2 O5 Cu2 97.8(4) . 2_765
C4 N1 C3 115.9(12) . .
C4 N1 Cu1 124.7(11) . .
C3 N1 Cu1 119.4(9) . .
C14 O4 C13 117.6(11) . .
C14 O4 Cu2 128.0(9) . .
C13 O4 Cu2 111.9(8) . .
C7 C6 C5 119.0(15) . .
C7 C6 H6 120.5 . .
C5 C6 H6 120.5 . .
C20 N2 C21 116.5(12) . .
C20 N2 Cu2 124.8(10) . .
C21 N2 Cu2 118.7(9) . .
C14 C19 C18 116.1(15) . .
C14 C19 C20 126.2(14) . .
C18 C19 C20 117.6(14) . .
N2 C21 C22 114.2(12) . .
N2 C21 H21A 108.7 . .
C22 C21 H21A 108.7 . .
N2 C21 H21B 108.7 . .
C22 C21 H21B 108.7 . .
H21A C21 H21B 107.6 . .
C15 C14 O4 122.2(14) . .
C15 C14 C19 123.1(15) . .
O4 C14 C19 114.7(13) . .
O2 C10 C5 117.2(13) . .
O2 C10 C9 124.1(13) . .
C5 C10 C9 118.8(13) . .
O4 C13 C12 106.2(13) . .
O4 C13 H13A 110.5 . .
C12 C13 H13A 110.5 . .
O4 C13 H13B 110.5 . .
C12 C13 H13B 110.5 . .
H13A C13 H13B 108.7 . .
C3 C2 C1 113.5(13) . .
C3 C2 H2A 108.9 . .
C1 C2 H2A 108.9 . .
C3 C2 H2B 108.9 . .
C1 C2 H2B 108.9 . .
H2A C2 H2B 107.7 . .
N2 C20 C19 129.0(13) . .
N2 C20 H20 115.5 . .
C19 C20 H20 115.5 . .
N1 C3 C2 110.4(13) . .
N1 C3 H3A 109.6 . .
C2 C3 H3A 109.6 . .
N1 C3 H3B 109.6 . .
C2 C3 H3B 109.6 . .
H3A C3 H3B 108.1 . .
O1 C1 C2 109.2(13) . .
O1 C1 H1A 109.8 . .
C2 C1 H1A 109.8 . .
O1 C1 H1B 109.8 . .
C2 C1 H1B 109.8 . .
H1A C1 H1B 108.3 . .
C17 C18 C19 121.1(17) . .
C17 C18 H18 119.5 . .
C19 C18 H18 119.5 . .
O5 C23 C22 115.1(12) . .
O5 C23 H23A 108.5 . .
C22 C23 H23A 108.5 . .
O5 C23 H23B 108.5 . .
C22 C23 H23B 108.5 . .
H23A C23 H23B 107.5 . .
C8 C7 C6 120.1(15) . .
C8 C7 H7 119.9 . .
C6 C7 H7 119.9 . .
O3 C12 C13 114.8(14) . .
O3 C12 C11 112.4(13) . .
C13 C12 C11 110.4(13) . .
O3 C12 H12 106.2 . .
C13 C12 H12 106.2 . .
C11 C12 H12 106.2 . .
C21 C22 C23 111.0(13) . .
C21 C22 H22A 109.4 . .
C23 C22 H22A 109.4 . .
C21 C22 H22B 109.4 . .
C23 C22 H22B 109.4 . .
H22A C22 H22B 108.0 . .
C14 C15 C16 117.5(17) . .
C14 C15 H15 121.3 . .
C16 C15 H15 121.3 . .
C9 C8 C7 122.3(16) . .
C9 C8 H8 118.9 . .
C7 C8 H8 118.9 . .
O2 C11 C12 104.7(12) . .
O2 C11 H11A 110.8 . .
C12 C11 H11A 110.8 . .
O2 C11 H11B 110.8 . .
C12 C11 H11B 110.8 . .
H11A C11 H11B 108.9 . .
C17 C16 C15 121.9(17) . .
C17 C16 H16 119.0 . .
C15 C16 H16 119.0 . .
C10 C5 C6 118.6(14) . .
C10 C5 C4 126.3(13) . .
C6 C5 C4 115.1(13) . .
C8 C9 C10 121.1(15) . .
C8 C9 H9 119.4 . .
C10 C9 H9 119.4 . .
C16 C17 C18 120.0(16) . .
C16 C17 H17 120.0 . .
C18 C17 H17 120.0 . .
O10 Cl2 O12 111.8(9) . .
O10 Cl2 O13 119.7(9) . .
O12 Cl2 O13 113.2(10) . .
O10 Cl2 O11 99.8(9) . .
O12 Cl2 O11 109.5(9) . .
O13 Cl2 O11 100.8(8) . .

loop_
_geom_bond_atom_site_label_1
_geom_bond_atom_site_label_2
_geom_bond_distance
_geom_bond_site_symmetry_2
C4 N1 1.246(19) .
C4 C5 1.49(2) .
C4 H4 0.9300 .
Cu1 O1 1.927(10) .
Cu1 O3 1.944(8) .
Cu1 N1 1.961(12) .
Cu1 O2 2.054(10) .
Cu2 O5 1.934(9) .
Cu2 N2 1.960(11) .
Cu2 O3 1.966(9) .
Cu2 O4 2.039(10) .
Cu2 O5 2.416(10) 2_765
Cl1 O8 1.381(12) .
Cl1 O6 1.406(11) .
Cl1 O7 1.418(12) .
Cl1 O9 1.459(12) .
O1 C1 1.417(17) .
O1 H1 0.80(2) .
O3 C12 1.398(18) .
O2 C10 1.355(16) .
O2 C11 1.480(18) .
O5 C23 1.403(16) .
O5 Cu2 2.416(10) 2_765
N1 C3 1.486(17) .
O4 C14 1.389(17) .
O4 C13 1.404(17) .
C6 C7 1.36(2) .
C6 C5 1.41(2) .
C6 H6 0.9300 .
N2 C20 1.265(18) .
N2 C21 1.495(17) .
C19 C14 1.40(2) .
C19 C18 1.42(2) .
C19 C20 1.43(2) .
C21 C22 1.51(2) .
C21 H21A 0.9700 .
C21 H21B 0.9700 .
C14 C15 1.38(2) .
C10 C5 1.382(19) .
C10 C9 1.39(2) .
C13 C12 1.44(2) .
C13 H13A 0.9700 .
C13 H13B 0.9700 .
C2 C3 1.50(2) .
C2 C1 1.52(2) .
C2 H2A 0.9700 .
C2 H2B 0.9700 .
C20 H20 0.9300 .
C3 H3A 0.9700 .
C3 H3B 0.9700 .
C1 H1A 0.9700 .
C1 H1B 0.9700 .
C18 C17 1.38(2) .
C18 H18 0.9300 .
C23 C22 1.53(2) .
C23 H23A 0.9700 .
C23 H23B 0.9700 .
C7 C8 1.35(2) .
C7 H7 0.9300 .
C12 C11 1.53(2) .
C12 H12 0.9800 .
C22 H22A 0.9700 .
C22 H22B 0.9700 .
C15 C16 1.39(2) .
C15 H15 0.9300 .
C8 C9 1.29(2) .
C8 H8 0.9300 .
C11 H11A 0.9700 .
C11 H11B 0.9700 .
C16 C17 1.35(3) .
C16 H16 0.9300 .
C9 H9 0.9300 .
C17 H17 0.9300 .
Cl2 O10 1.361(15) .
Cl2 O12 1.366(15) .
Cl2 O13 1.376(14) .
Cl2 O11 1.457(14) .

loop_
_geom_torsion_atom_site_label_1
_geom_torsion_atom_site_label_2
_geom_torsion_atom_site_label_3
_geom_torsion_atom_site_label_4
_geom_torsion
_geom_torsion_site_symmetry_1
_geom_torsion_site_symmetry_2
_geom_torsion_site_symmetry_3
_geom_torsion_site_symmetry_4
O3 Cu1 O1 C1 156.5(11) . . . .
N1 Cu1 O1 C1 -17.8(11) . . . .
O2 Cu1 O1 C1 -150.4(19) . . . .
O1 Cu1 O3 C12 -172.1(10) . . . .
N1 Cu1 O3 C12 -40(4) . . . .
O2 Cu1 O3 C12 16.2(10) . . . .
O1 Cu1 O3 Cu2 -33.5(7) . . . .
N1 Cu1 O3 Cu2 98(3) . . . .
O2 Cu1 O3 Cu2 154.8(7) . . . .
O5 Cu2 O3 C12 171.6(10) . . . .
N2 Cu2 O3 C12 49.5(15) . . . .
O4 Cu2 O3 C12 -17.7(10) . . . .
O5 Cu2 O3 C12 -105.0(10) 2_765 . . .
O5 Cu2 O3 Cu1 32.8(7) . . . .
N2 Cu2 O3 Cu1 -89.4(11) . . . .
O4 Cu2 O3 Cu1 -156.5(8) . . . .
O5 Cu2 O3 Cu1 116.2(7) 2_765 . . .
O1 Cu1 O2 C10 114(2) . . . .
O3 Cu1 O2 C10 166.9(12) . . . .
N1 Cu1 O2 C10 -19.4(12) . . . .
O1 Cu1 O2 C11 -41(3) . . . .
O3 Cu1 O2 C11 11.9(9) . . . .
N1 Cu1 O2 C11 -174.4(10) . . . .
N2 Cu2 O5 C23 31.9(11) . . . .
O3 Cu2 O5 C23 -125.9(10) . . . .
O4 Cu2 O5 C23 153(2) . . . .
O5 Cu2 O5 C23 132.1(11) 2_765 . . .
N2 Cu2 O5 Cu2 -100.2(4) . . . 2_765
O3 Cu2 O5 Cu2 102.0(4) . . . 2_765
O4 Cu2 O5 Cu2 21(3) . . . 2_765
O5 Cu2 O5 Cu2 0.0 2_765 . . 2_765
C5 C4 N1 C3 177.7(14) . . . .
C5 C4 N1 Cu1 -2(2) . . . .
O1 Cu1 N1 C4 -161.8(13) . . . .
O3 Cu1 N1 C4 67(4) . . . .
O2 Cu1 N1 C4 10.6(13) . . . .
O1 Cu1 N1 C3 18.7(11) . . . .
O3 Cu1 N1 C3 -113(3) . . . .
O2 Cu1 N1 C3 -168.9(11) . . . .
O5 Cu2 O4 C14 -86(3) . . . .
N2 Cu2 O4 C14 35.9(13) . . . .
O3 Cu2 O4 C14 -168.1(13) . . . .
O5 Cu2 O4 C14 -65.2(12) 2_765 . . .
O5 Cu2 O4 C13 76(3) . . . .
N2 Cu2 O4 C13 -162.7(11) . . . .
O3 Cu2 O4 C13 -6.7(11) . . . .
O5 Cu2 O4 C13 96.2(11) 2_765 . . .
O5 Cu2 N2 C20 149.7(12) . . . .
O3 Cu2 N2 C20 -88.4(16) . . . .
O4 Cu2 N2 C20 -22.3(12) . . . .
O5 Cu2 N2 C20 66.2(12) 2_765 . . .
O5 Cu2 N2 C21 -27.5(11) . . . .
O3 Cu2 N2 C21 94.4(13) . . . .
O4 Cu2 N2 C21 160.5(11) . . . .
O5 Cu2 N2 C21 -111.0(10) 2_765 . . .
C20 N2 C21 C22 -130.9(14) . . . .
Cu2 N2 C21 C22 46.5(16) . . . .
C13 O4 C14 C15 -11(2) . . . .
Cu2 O4 C14 C15 149.8(13) . . . .
C13 O4 C14 C19 170.8(14) . . . .
Cu2 O4 C14 C19 -29(2) . . . .
C18 C19 C14 C15 3(2) . . . .
C20 C19 C14 C15 -179.3(16) . . . .
C18 C19 C14 O4 -178.4(13) . . . .
C20 C19 C14 O4 -1(2) . . . .
C11 O2 C10 C5 169.9(13) . . . .
Cu1 O2 C10 C5 17.1(18) . . . .
C11 O2 C10 C9 -10(2) . . . .
Cu1 O2 C10 C9 -162.4(11) . . . .
C14 O4 C13 C12 -168.1(14) . . . .
Cu2 O4 C13 C12 28.4(16) . . . .
C21 N2 C20 C19 -177.5(15) . . . .
Cu2 N2 C20 C19 5(2) . . . .
C14 C19 C20 N2 14(3) . . . .
C18 C19 C20 N2 -169.0(15) . . . .
C4 N1 C3 C2 134.4(14) . . . .
Cu1 N1 C3 C2 -46.1(15) . . . .
C1 C2 C3 N1 74.7(16) . . . .
Cu1 O1 C1 C2 42.0(16) . . . .
C3 C2 C1 O1 -71.0(17) . . . .
C14 C19 C18 C17 -2(2) . . . .
C20 C19 C18 C17 -179.6(15) . . . .
Cu2 O5 C23 C22 -55.8(16) . . . .
Cu2 O5 C23 C22 64.4(15) 2_765 . . .
C5 C6 C7 C8 -2(2) . . . .
Cu1 O3 C12 C13 -169.1(12) . . . .
Cu2 O3 C12 C13 41.2(17) . . . .
Cu1 O3 C12 C11 -41.9(17) . . . .
Cu2 O3 C12 C11 168.4(12) . . . .
O4 C13 C12 O3 -46.8(19) . . . .
O4 C13 C12 C11 -174.9(15) . . . .
N2 C21 C22 C23 -64.0(17) . . . .
O5 C23 C22 C21 70.6(18) . . . .
O4 C14 C15 C16 -178.2(16) . . . .
C19 C14 C15 C16 0(3) . . . .
C6 C7 C8 C9 1(3) . . . .
C10 O2 C11 C12 167.5(13) . . . .
Cu1 O2 C11 C12 -34.2(15) . . . .
O3 C12 C11 O2 52(2) . . . .
C13 C12 C11 O2 -179.0(14) . . . .
C14 C15 C16 C17 -5(3) . . . .
O2 C10 C5 C6 179.5(13) . . . .
C9 C10 C5 C6 -1(2) . . . .
O2 C10 C5 C4 -2(2) . . . .
C9 C10 C5 C4 177.5(14) . . . .
C7 C6 C5 C10 2(2) . . . .
C7 C6 C5 C4 -176.5(14) . . . .
N1 C4 C5 C10 -6(3) . . . .
N1 C4 C5 C6 172.3(16) . . . .
C7 C8 C9 C10 0(3) . . . .
O2 C10 C9 C8 179.6(15) . . . .
C5 C10 C9 C8 0(2) . . . .
C15 C16 C17 C18 6(3) . . . .
C19 C18 C17 C16 -3(3) . . . .
